data_4020998
loop_
_publ_author_name
'Olivier David'
'Sandrine Calvet'
'Fran\,cois Chau'
'Corinne Vanucci-Bacqu\'e'
'Marie-Claude Fargeau-Bellassoued'
'G\'erard Lhommet'

_publ_section_title
;
 Novel Routes to Chiral
 2-Alkoxy-5-/6- methoxycarbonylmethylidenepyrrolidines/-piperidines
;
_journal_name_full 'Journal of Organic Chemistry'
_journal_page_first 2888
_journal_page_last 2891
_journal_paper_doi 10.1021/jo049961c
_journal_volume 69
_journal_year 2004
_chemical_absolute_configuration syn
_chemical_formula_moiety ' C16 H20 N1 O3 '
_chemical_formula_sum 'C16 H20 N O3'
_chemical_formula_weight 274.34
_space_group_IT_number 4
_symmetry_cell_setting monoclinic
_symmetry_space_group_name_Hall 'P 2yb'
_symmetry_space_group_name_H-M 'P 1 21 1'
_cell_angle_alpha 90
_cell_angle_beta 91.09
_cell_angle_gamma 90
_cell_formula_units_Z 2
_cell_length_a 5.300(1)
_cell_length_b 8.545(3)
_cell_length_c 15.757(6)
_cell_measurement_temperature 295
_cell_volume 713.5(4)
_diffrn_ambient_temperature 295
_exptl_crystal_density_diffrn 1.272
_cod_depositor_comments
;
The following automatic conversions were performed:
'_symmetry_cell_setting' value 'Monoclinic' changed to 'monoclinic'
according to '/home/saulius/struct/CIF-dictionaries/cif_core.dic'
dictionary named 'cif_core.dic' version 2.4.1 from 2010-06-29.

Automatic conversion script
Id: cif_fix_enum 1527 2010-12-29 10:47:43Z saulius 
;
_cod_original_sg_symbol_H-M 'P 21'
_cod_original_formula_sum ' C16 H20 N1 O3 '
_cod_database_code 4020998

loop_
_symmetry_equiv_pos_as_xyz
x,y,z
-x,y+1/2,-z

loop_
_atom_site_label
_atom_site_type_symbol
_atom_site_fract_x
_atom_site_fract_y
_atom_site_fract_z
_atom_site_U_iso_or_equiv
_atom_site_occupancy
_atom_site_adp_type
_atom_site_attached_hydrogens
C1 C 0.523(1) -0.8561(6) -0.2143(3) 0.0471 1.0000 Uani .
C2 C 0.6463(13) -0.9844(6) -0.1601(4) 0.0582 1.0000 Uani .
O3 O 0.6941(9) -0.9128(5) -0.0800(2) 0.0649 1.0000 Uani .
C4 C 0.7768(11) -0.7611(6) -0.0991(4) 0.0481 1.0000 Uani .
C5 C 0.7555(12) -0.6499(8) -0.0257(4) 0.0603 1.0000 Uani .
C6 C 0.791(1) -0.4882(7) -0.0580(3) 0.0519 1.0000 Uani .
C7 C 0.5828(11) -0.4452(6) -0.1209(4) 0.0514 1.0000 Uani .
C8 C 0.5011(9) -0.5722(6) -0.1807(3) 0.0404 1.0000 Uani .
N9 N 0.6116(8) -0.7149(5) -0.1710(3) 0.0426 1.0000 Uani .
C10 C 0.324(1) -0.5483(6) -0.2430(3) 0.0435 1.0000 Uani .
C11 C 0.186(1) -0.4056(6) -0.2565(3) 0.0431 1.0000 Uani .
O12 O 0.2004(9) -0.2833(5) -0.2183(3) 0.0661 1.0000 Uani .
O13 O 0.0210(7) -0.4237(5) -0.3231(2) 0.0561 1.0000 Uani .
C14 C -0.1421(11) -0.2946(8) -0.3430(4) 0.0617 1.0000 Uani .
C15 C 0.5818(9) -0.8714(6) -0.3067(3) 0.0420(12) 1.0000 Uiso .
C16 C 0.7792(11) -0.7902(7) -0.3422(4) 0.0562(15) 1.0000 Uiso .
C17 C 0.8410(12) -0.8152(8) -0.4267(4) 0.0665(18) 1.0000 Uiso .
C18 C 0.7077(13) -0.9192(9) -0.4753(5) 0.076(2) 1.0000 Uiso .
C19 C 0.5057(13) -0.9992(8) -0.4410(4) 0.0743(19) 1.0000 Uiso .
C20 C 0.4469(11) -0.9747(7) -0.3570(4) 0.0589(15) 1.0000 Uiso .
H11 H 0.3351 -0.8554 -0.2156 0.088(5) 1.0000 Uiso .
H21 H 0.8088 -1.0224 -0.1860 0.088(5) 1.0000 Uiso .
H22 H 0.5312 -1.0780 -0.1544 0.088(5) 1.0000 Uiso .
H41 H 0.9620 -0.7558 -0.1131 0.088(5) 1.0000 Uiso .
H51 H 0.8867 -0.6763 0.0192 0.088(5) 1.0000 Uiso .
H52 H 0.5839 -0.6614 -0.0000 0.088(5) 1.0000 Uiso .
H61 H 0.9594 -0.4801 -0.0855 0.088(5) 1.0000 Uiso .
H62 H 0.7900 -0.4126 -0.0081 0.088(5) 1.0000 Uiso .
H71 H 0.6440 -0.3521 -0.1564 0.088(5) 1.0000 Uiso .
H72 H 0.4313 -0.4073 -0.0890 0.088(5) 1.0000 Uiso .
H101 H 0.2887 -0.6368 -0.2841 0.088(5) 1.0000 Uiso .
H141 H -0.2561 -0.3175 -0.3908 0.088(5) 1.0000 Uiso .
H142 H -0.0377 -0.1985 -0.3551 0.088(5) 1.0000 Uiso .
H143 H -0.2465 -0.2692 -0.2906 0.088(5) 1.0000 Uiso .
H161 H 0.8727 -0.7099 -0.3062 0.088(5) 1.0000 Uiso .
H171 H 0.9918 -0.7558 -0.4500 0.088(5) 1.0000 Uiso .
H181 H 0.7505 -0.9385 -0.5381 0.088(5) 1.0000 Uiso .
H191 H 0.4012 -1.0767 -0.4750 0.088(5) 1.0000 Uiso .
H201 H 0.2982 -1.0348 -0.3313 0.088(5) 1.0000 Uiso .

loop_
_atom_site_aniso_label
_atom_site_aniso_U_11
_atom_site_aniso_U_22
_atom_site_aniso_U_33
_atom_site_aniso_U_23
_atom_site_aniso_U_13
_atom_site_aniso_U_12
C1 0.047(3) 0.042(3) 0.053(3) -0.004(2) 0.011(2) -0.004(3)
C2 0.085(4) 0.038(3) 0.052(3) -0.001(3) 0.005(3) 0.006(3)
O3 0.095(3) 0.050(2) 0.050(2) 0.008(2) 0.009(2) 0.014(2)
C4 0.049(3) 0.053(3) 0.042(3) 0.003(2) 0.007(2) 0.006(3)
C5 0.063(4) 0.069(4) 0.048(3) 0.003(3) -0.010(3) 0.009(3)
C6 0.047(3) 0.053(3) 0.055(3) -0.005(3) -0.001(3) -0.002(3)
C7 0.057(3) 0.048(3) 0.049(3) -0.005(2) -0.001(3) -0.000(3)
C8 0.036(3) 0.044(3) 0.042(3) 0.000(2) 0.011(2) -0.000(2)
N9 0.042(2) 0.045(2) 0.042(3) 0.0001(19) 0.006(2) 0.003(2)
C10 0.042(3) 0.043(3) 0.046(3) -0.008(2) 0.007(3) -0.003(2)
C11 0.047(3) 0.034(3) 0.049(3) 0.001(3) 0.011(2) -0.001(2)
O12 0.071(3) 0.050(2) 0.077(3) -0.009(2) -0.007(2) 0.012(2)
O13 0.053(2) 0.058(2) 0.056(2) -0.0058(19) -0.0124(18) 0.0121(19)
C14 0.053(3) 0.059(3) 0.073(4) 0.001(3) -0.003(3) 0.005(3)

loop_
_geom_bond_atom_site_label_1
_geom_bond_site_symmetry_1
_geom_bond_atom_site_label_2
_geom_bond_site_symmetry_2
_geom_bond_distance
_geom_bond_publ_flag
C1 . C2 . 1.530(8) yes
C1 . N9 . 1.460(7) yes
C1 . C15 . 1.501(7) yes
C1 . H11 . 0.993 no
C2 . O3 . 1.422(7) yes
C2 . H21 . 1.013 no
C2 . H22 . 1.011 no
O3 . C4 . 1.403(7) yes
C4 . C5 . 1.503(8) yes
C4 . N9 . 1.472(7) yes
C4 . H41 . 1.011 no
C5 . C6 . 1.486(9) yes
C5 . H51 . 1.008 no
C5 . H52 . 1.007 no
C6 . C7 . 1.514(8) yes
C6 . H61 . 1.004 no
C6 . H62 . 1.016 no
C7 . C8 . 1.496(8) yes
C7 . H71 . 1.029 no
C7 . H72 . 1.008 no
C8 . N9 . 1.360(7) yes
C8 . C10 . 1.359(7) yes
C10 . C11 . 1.436(7) yes
C10 . H101 . 1.010 no
C11 . O12 . 1.207(6) yes
C11 . O13 . 1.362(7) yes
O13 . C14 . 1.433(7) yes
C14 . H141 . 0.977 no
C14 . H142 . 1.010 no
C14 . H143 . 1.026 no
C15 . C16 . 1.383(8) yes
C15 . C20 . 1.377(8) yes
C16 . C17 . 1.393(9) yes
C16 . H161 . 1.013 no
C17 . C18 . 1.36(1) yes
C17 . H171 . 1.021 no
C18 . C19 . 1.39(1) yes
C18 . H181 . 1.033 no
C19 . C20 . 1.381(9) yes
C19 . H191 . 1.011 no
C20 . H201 . 1.030 no

loop_
_cod_related_entry_id
_cod_related_entry_database
_cod_related_entry_code
1 ChemSpider 21176739
